data_4085724
loop_
_publ_author_name
'Graux, Lionel V.'
'Giorgi, Michel'
'Buono, G\'erard'
'Clavier, Herv\'e'

_publ_section_title
;
 Ruthenium Carbonyl Complexes Bearing Secondary Phosphine Oxides and
 Phosphinous Acids: Synthesis, Characterization, and Application in
 Catalysis
;
_journal_issue 10
_journal_name_full Organometallics
_journal_page_first 1864
_journal_paper_doi 10.1021/om501300p
_journal_volume 34
_journal_year 2015
_chemical_compound_source 'synthesis as described'
_chemical_formula_moiety 'C26 H34 Cl2 O4 P2 Ru1'
_chemical_formula_sum 'C26 H34 Cl2 O4 P2 Ru'
_chemical_formula_weight 644.44
_chemical_name_systematic
;
 ?
;
_space_group_IT_number 60
_symmetry_cell_setting orthorhombic
_symmetry_Int_Tables_number 60
_symmetry_space_group_name_Hall '-P 2n 2ab'
_symmetry_space_group_name_H-M 'P b c n'
_atom_sites_solution_hydrogens geom
_atom_sites_solution_primary direct
_atom_sites_solution_secondary difmap
_audit_conform_dict_location ftp://ftp.iucr.org/pub/cif_core.dic
_audit_conform_dict_name cif_core.dic
_audit_conform_dict_version 2.4.3
_audit_creation_date 2013-08-28T14:09:38-00:00
_audit_creation_method 'WinGX routine CIF_UPDATE'
_cell_angle_alpha 90
_cell_angle_beta 90
_cell_angle_gamma 90
_cell_formula_units_Z 8
_cell_length_a 21.5619(5)
_cell_length_b 13.5371(2)
_cell_length_c 19.8932(4)
_cell_measurement_reflns_used 51729
_cell_measurement_temperature 293(2)
_cell_measurement_theta_max 28.52
_cell_measurement_theta_min 2.05
_cell_measurement_wavelength 0.71073
_cell_volume 5806.5(2)
_computing_molecular_graphics 'Ortep-3 for Windows (Farrugia, 1997)'
_computing_publication_material 'WinGX publication routines (Farrugia, 1999)'
_computing_structure_refinement 'SHELXL-97 (Sheldrick, 2008)'
_diffrn_ambient_temperature 293(2)
_diffrn_measured_fraction_theta_full 0.998
_diffrn_measured_fraction_theta_max 0.984
_diffrn_measurement_device_type KappaCCD
_diffrn_measurement_method 'Omega + Phi scan'
_diffrn_radiation_monochromator graphite
_diffrn_radiation_probe x-ray
_diffrn_radiation_type MoK\a
_diffrn_radiation_wavelength 0.71073
_diffrn_reflns_av_R_equivalents 0.116
_diffrn_reflns_av_unetI/netI 0.1026
_diffrn_reflns_Laue_measured_fraction_full 0.998
_diffrn_reflns_Laue_measured_fraction_max 0.984
_diffrn_reflns_limit_h_max 28
_diffrn_reflns_limit_h_min -27
_diffrn_reflns_limit_k_max 17
_diffrn_reflns_limit_k_min -16
_diffrn_reflns_limit_l_max 23
_diffrn_reflns_limit_l_min -26
_diffrn_reflns_number 51729
_diffrn_reflns_point_group_measured_fraction_full 0.998
_diffrn_reflns_point_group_measured_fraction_max 0.984
_diffrn_reflns_reduction_process
;
        Scaled and merged with Sortav
        R.H. Blessing, (1987) Cryst. Rev. 1, 3-58
        R.H. Blessing, (1989) J. Appl. Cryst. 22, 396-397
;
_diffrn_reflns_theta_full 25.242
_diffrn_reflns_theta_max 28.523
_diffrn_reflns_theta_min 2.05
_exptl_absorpt_coefficient_mu 0.863
_exptl_absorpt_correction_T_max 0.916
_exptl_absorpt_correction_T_min 0.914
_exptl_absorpt_correction_type multi-scan
_exptl_absorpt_process_details
;
 R.H. Blessing, Acta Cryst. (1995), A51, 33-38
;
_exptl_crystal_colour colourless
_exptl_crystal_density_diffrn 1.474
_exptl_crystal_density_method 'not measured'
_exptl_crystal_description prism
_exptl_crystal_F_000 2640
_exptl_crystal_size_max 0.24
_exptl_crystal_size_mid 0.12
_exptl_crystal_size_min 0.03
_refine_diff_density_max 0.453
_refine_diff_density_min -1.000
_refine_diff_density_rms 0.086
_refine_ls_extinction_method none
_refine_ls_goodness_of_fit_ref 1.151
_refine_ls_hydrogen_treatment constr
_refine_ls_matrix_type full
_refine_ls_number_constraints 0
_refine_ls_number_parameters 345
_refine_ls_number_reflns 7268
_refine_ls_number_restraints 29
_refine_ls_restrained_S_all 1.15
_refine_ls_R_factor_all 0.1669
_refine_ls_R_factor_gt 0.0923
_refine_ls_shift/su_max 0.000
_refine_ls_shift/su_mean 0
_refine_ls_structure_factor_coef Fsqd
_refine_ls_weighting_details 'w=1/[\s^2^(Fo^2^)+14.3227P] where P=(Fo^2^+2Fc^2^)/3'
_refine_ls_weighting_scheme calc
_refine_ls_wR_factor_gt 0.1237
_refine_ls_wR_factor_ref 0.1431
_reflns_number_gt 4426
_reflns_number_total 7269
_reflns_threshold_expression 'I > 2\s(I)'
_cod_data_source_file om501300p_si_004.cif
_cod_data_source_block shelx
_cod_depositor_comments 'Adding full bibliography for 4085723--4085725.cif.'
_cod_original_formula_sum 'C26 H34 Cl2 O4 P2 Ru1'
_cod_database_code 4085724

loop_
_symmetry_equiv_pos_as_xyz
'x, y, z'
'-x+1/2, -y+1/2, z+1/2'
'x+1/2, -y+1/2, -z'
'-x, y, -z+1/2'
'-x, -y, -z'
'x-1/2, y-1/2, -z-1/2'
'-x-1/2, y-1/2, z'
'x, -y, z-1/2'

loop_
_atom_site_label
_atom_site_type_symbol
_atom_site_fract_x
_atom_site_fract_y
_atom_site_fract_z
_atom_site_U_iso_or_equiv
_atom_site_adp_type
_atom_site_occupancy
_atom_site_site_symmetry_order
_atom_site_calc_flag
_atom_site_refinement_flags_posn
_atom_site_refinement_flags_adp
_atom_site_refinement_flags_occupancy
_atom_site_disorder_assembly
_atom_site_disorder_group
C1 C 0.6813(3) 0.4210(4) 0.4351(3) 0.0525(16) Uani 1 1 d . . . . .
C2 C 0.6907(3) 0.3210(4) 0.4261(3) 0.0628(18) Uani 1 1 d . . . . .
H2 H 0.6952 0.2802 0.4634 0.075 Uiso 1 1 calc R . . . .
C3 C 0.6936(4) 0.2807(6) 0.3620(4) 0.082(2) Uani 1 1 d . . . . .
H3 H 0.7012 0.2136 0.3565 0.098 Uiso 1 1 calc R . . . .
C4 C 0.6854(4) 0.3394(8) 0.3076(4) 0.096(3) Uani 1 1 d . . . . .
H4 H 0.6866 0.3119 0.2647 0.116 Uiso 1 1 calc R . . . .
C5 C 0.6755(4) 0.4376(7) 0.3148(4) 0.087(3) Uani 1 1 d . . . . .
H5 H 0.6698 0.4767 0.2769 0.105 Uiso 1 1 calc R . . . .
C6 C 0.6737(3) 0.4812(6) 0.3791(3) 0.074(2) Uani 1 1 d . . . . .
H6 H 0.6674 0.5488 0.3840 0.088 Uiso 1 1 calc R . . . .
C7 C 0.6172(3) 0.4089(5) 0.5636(3) 0.0620(18) Uani 1 1 d . . . . .
H7 H 0.6328 0.3445 0.5784 0.074 Uiso 1 1 calc R . . . .
C8 C 0.5998(4) 0.4687(7) 0.6268(4) 0.093(3) Uani 1 1 d . . . . .
H8A H 0.6361 0.4755 0.6553 0.111 Uiso 1 1 calc R . . . .
H8B H 0.5867 0.5344 0.6135 0.111 Uiso 1 1 calc R . . . .
C9 C 0.5484(5) 0.4194(9) 0.6660(5) 0.122(4) Uani 1 1 d . . . . .
H9A H 0.5631 0.3564 0.6830 0.146 Uiso 1 1 calc R . . . .
H9B H 0.5375 0.4603 0.7042 0.146 Uiso 1 1 calc R . . . .
C10 C 0.4925(5) 0.4030(8) 0.6237(6) 0.122(4) Uani 1 1 d . . . . .
H10A H 0.4756 0.4662 0.6098 0.146 Uiso 1 1 calc R . . . .
H10B H 0.4611 0.3690 0.6498 0.146 Uiso 1 1 calc R . . . .
C11 C 0.5084(4) 0.3425(7) 0.5624(5) 0.108(3) Uani 1 1 d . . . . .
H11A H 0.4719 0.3357 0.5343 0.130 Uiso 1 1 calc R . . . .
H11B H 0.5214 0.2770 0.5762 0.130 Uiso 1 1 calc R . . . .
C12 C 0.5599(4) 0.3914(6) 0.5225(4) 0.083(2) Uani 1 1 d . . . . .
H12A H 0.5704 0.3498 0.4845 0.100 Uiso 1 1 calc R . . . .
H12B H 0.5451 0.4541 0.5052 0.100 Uiso 1 1 calc R . . . .
C13 C 0.7520(3) 0.4091(4) 0.6506(3) 0.0501(15) Uani 1 1 d . . . . .
C14 C 0.8080(3) 0.3678(5) 0.5331(3) 0.0503(15) Uani 1 1 d . . . . .
C15 C 0.9303(3) 0.4140(5) 0.6314(4) 0.077(2) Uani 1 1 d . U . . .
C16 C 0.9859(5) 0.4160(8) 0.6036(4) 0.187(7) Uani 1 1 d . U . . .
H16 H 0.9987 0.4735 0.5821 0.225 Uiso 1 1 calc R . . . .
C17 C 1.0269(5) 0.3339(8) 0.6050(5) 0.146(5) Uani 1 1 d . U . . .
H17 H 1.0659 0.3372 0.5851 0.175 Uiso 1 1 calc R . . . .
C18 C 1.0066(6) 0.2475(8) 0.6374(6) 0.161(6) Uani 1 1 d . U . . .
H18 H 1.0325 0.1926 0.6383 0.193 Uiso 1 1 calc R . . . .
C19 C 0.9522(4) 0.2423(6) 0.6664(5) 0.109(3) Uani 1 1 d . U . . .
H19 H 0.9408 0.1849 0.6889 0.130 Uiso 1 1 calc R . . . .
C20 C 0.9095(4) 0.3248(5) 0.6639(3) 0.074(2) Uani 1 1 d . U . . .
H20 H 0.8701 0.3204 0.6825 0.088 Uiso 1 1 calc R . . . .
C21 C 0.8763(4) 0.5770(5) 0.7078(3) 0.0686(19) Uani 1 1 d . U . . .
H21 H 0.9205 0.5693 0.7181 0.082 Uiso 0.5 1 calc R . P A 1
H21A H 0.8528 0.6386 0.7030 0.082 Uiso 0.5 1 calc R . P B 2
C22 C 0.8523(4) 0.5275(6) 0.7640(4) 0.097(3) Uani 1 1 d . U . . .
H22A H 0.8757 0.4670 0.7702 0.117 Uiso 1 1 calc R . . . .
H22B H 0.8097 0.5090 0.7542 0.117 Uiso 1 1 calc R . . . .
C23 C 0.8530(6) 0.5826(10) 0.8272(5) 0.120(4) Uani 1 1 d . U . . .
H23C H 0.8243 0.6376 0.8241 0.144 Uiso 0.5 1 calc R . P C 2
H23D H 0.8390 0.5399 0.8633 0.144 Uiso 0.5 1 calc R . P C 2
H23A H 0.8116 0.5759 0.8458 0.144 Uiso 0.5 1 calc R . P D 1
H23B H 0.8803 0.5460 0.8569 0.144 Uiso 0.5 1 calc R . P D 1
C27 C 0.9107(12) 0.6176(18) 0.8422(11) 0.113(7) Uani 0.5 1 d . U P E 2
H27A H 0.9350 0.5628 0.8593 0.135 Uiso 0.5 1 calc R . P E 2
H27B H 0.9063 0.6647 0.8787 0.135 Uiso 0.5 1 calc R . P E 2
C25 C 0.8700(9) 0.7224(13) 0.7794(9) 0.093(5) Uani 0.5 1 d . U P E 1
H25A H 0.9065 0.7639 0.7833 0.112 Uiso 0.5 1 calc R . P E 1
H25B H 0.8344 0.7661 0.7793 0.112 Uiso 0.5 1 calc R . P E 1
C26 C 0.8724(8) 0.6760(10) 0.7156(8) 0.080(4) Uani 0.5 1 d . U P E 1
H26A H 0.8357 0.6970 0.6914 0.096 Uiso 0.5 1 calc R . P E 1
H26B H 0.9076 0.7041 0.6921 0.096 Uiso 0.5 1 calc R . P E 1
C28 C 0.9466(9) 0.6650(14) 0.7892(8) 0.095(6) Uani 0.5 1 d . . P E 2
H28A H 0.9887 0.6748 0.8050 0.115 Uiso 0.5 1 calc R . P E 2
H28B H 0.9290 0.7296 0.7801 0.115 Uiso 0.5 1 calc R . P E 2
C29 C 0.9482(8) 0.6080(12) 0.7264(8) 0.091(5) Uani 0.5 1 d . . P E 2
H29A H 0.9734 0.5492 0.7321 0.109 Uiso 0.5 1 calc R . P E 2
H29B H 0.9659 0.6475 0.6906 0.109 Uiso 0.5 1 calc R . P E 2
O1 O 0.6528(2) 0.5808(3) 0.5060(3) 0.0702(14) Uani 1 1 d . . . . .
H1 H 0.6768 0.6220 0.5214 0.105 Uiso 1 1 calc GR . . . .
O2 O 0.9121(3) 0.5958(4) 0.5804(3) 0.0864(16) Uani 1 1 d . . . . .
H2A H 0.8922 0.6064 0.5460 0.130 Uiso 1 1 calc GR . . . .
O3 O 0.7364(2) 0.3649(3) 0.6963(2) 0.0722(14) Uani 1 1 d . . . . .
O4 O 0.8277(3) 0.3007(3) 0.5061(2) 0.0747(15) Uani 1 1 d . . . . .
P1 P 0.68002(8) 0.47198(12) 0.51908(8) 0.0510(4) Uani 1 1 d . . . . .
P2 P 0.87601(8) 0.51675(12) 0.62589(9) 0.0574(4) Uani 1 1 d . . . . .
Cl1 Cl 0.74010(10) 0.63494(11) 0.62264(9) 0.0708(5) Uani 1 1 d . . . . .
Cl2 Cl 0.81214(10) 0.57260(12) 0.47809(8) 0.0726(5) Uani 1 1 d . . . . .
Ru1 Ru 0.77768(2) 0.48029(3) 0.57581(2) 0.04514(15) Uani 1 1 d . . . . .
C24 C 0.8668(13) 0.6682(16) 0.8344(11) 0.105(7) Uani 0.5 1 d . . P E 1
H24A H 0.9067 0.6711 0.8568 0.126 Uiso 0.5 1 calc R . P E 1
H24B H 0.8366 0.6982 0.8643 0.126 Uiso 0.5 1 calc R . P E 1

loop_
_atom_site_aniso_label
_atom_site_aniso_U_11
_atom_site_aniso_U_22
_atom_site_aniso_U_33
_atom_site_aniso_U_23
_atom_site_aniso_U_13
_atom_site_aniso_U_12
C1 0.066(4) 0.047(4) 0.045(4) 0.008(3) 0.002(3) -0.008(3)
C2 0.085(5) 0.048(4) 0.055(4) -0.005(3) 0.009(4) -0.009(3)
C3 0.103(7) 0.080(5) 0.063(5) -0.027(4) 0.005(5) -0.020(5)
C4 0.118(8) 0.127(8) 0.044(5) -0.013(5) 0.006(5) -0.024(6)
C5 0.105(7) 0.120(7) 0.038(4) 0.015(4) -0.004(4) -0.014(6)
C6 0.088(6) 0.072(4) 0.060(4) 0.019(4) 0.005(4) -0.002(4)
C7 0.063(5) 0.074(4) 0.049(4) 0.011(3) 0.007(3) 0.007(4)
C8 0.087(6) 0.125(7) 0.067(5) -0.018(5) 0.018(5) 0.007(5)
C9 0.093(8) 0.181(11) 0.092(7) 0.021(7) 0.037(6) 0.031(7)
C10 0.082(7) 0.153(9) 0.129(9) 0.035(8) 0.047(7) 0.010(7)
C11 0.069(6) 0.125(8) 0.131(9) 0.021(7) 0.018(6) -0.015(6)
C12 0.064(5) 0.097(6) 0.088(6) 0.012(5) 0.002(5) -0.004(4)
C13 0.057(4) 0.045(3) 0.049(3) -0.007(3) 0.000(3) 0.001(3)
C14 0.060(4) 0.047(4) 0.044(3) 0.007(3) -0.001(3) -0.011(3)
C15 0.056(4) 0.069(4) 0.107(6) 0.008(4) 0.005(4) -0.003(3)
C16 0.158(10) 0.115(8) 0.290(17) 0.057(9) 0.156(12) 0.039(7)
C17 0.091(7) 0.117(7) 0.229(14) -0.005(8) 0.068(8) 0.014(5)
C18 0.145(9) 0.127(8) 0.210(14) 0.035(8) 0.082(9) 0.068(8)
C19 0.096(6) 0.073(5) 0.158(10) 0.021(5) 0.008(6) 0.017(4)
C20 0.068(5) 0.066(4) 0.087(5) 0.009(4) 0.005(4) 0.006(3)
C21 0.084(5) 0.064(4) 0.058(4) 0.004(3) -0.016(4) -0.008(4)
C22 0.111(7) 0.097(6) 0.084(5) -0.009(4) 0.029(5) -0.037(5)
C23 0.136(9) 0.158(11) 0.066(5) -0.009(5) 0.021(6) -0.033(8)
C27 0.143(15) 0.112(17) 0.082(14) -0.011(12) -0.023(14) -0.003(14)
C25 0.108(15) 0.095(11) 0.078(10) -0.020(8) -0.016(11) -0.021(10)
C26 0.091(12) 0.068(5) 0.083(8) -0.016(6) -0.026(9) -0.026(8)
C28 0.111(15) 0.101(13) 0.074(11) -0.032(10) 0.004(11) -0.037(11)
C29 0.094(13) 0.092(12) 0.086(12) -0.021(9) 0.001(10) -0.041(10)
O1 0.083(4) 0.046(3) 0.082(3) -0.006(2) -0.021(3) 0.015(2)
O2 0.103(4) 0.084(3) 0.072(4) 0.020(3) -0.003(3) -0.045(3)
O3 0.093(4) 0.066(3) 0.058(3) 0.013(2) 0.019(3) -0.011(3)
O4 0.105(4) 0.045(3) 0.074(3) -0.009(2) 0.014(3) 0.009(3)
P1 0.0644(11) 0.0407(8) 0.0478(9) -0.0004(7) -0.0033(8) 0.0041(8)
P2 0.0663(11) 0.0486(9) 0.0572(10) 0.0067(8) 0.0034(9) -0.0147(9)
Cl1 0.0976(15) 0.0479(9) 0.0669(11) -0.0169(8) -0.0135(10) 0.0165(9)
Cl2 0.1102(15) 0.0539(10) 0.0536(10) 0.0150(8) 0.0042(10) -0.0144(10)
Ru1 0.0609(3) 0.0333(2) 0.0413(2) 0.0009(2) 0.0037(2) -0.0013(2)
C24 0.14(2) 0.095(15) 0.079(14) -0.001(12) 0.019(14) -0.014(15)

loop_
_atom_type_symbol
_atom_type_description
_atom_type_scat_dispersion_real
_atom_type_scat_dispersion_imag
_atom_type_scat_source
C C 0.0033 0.0016 'International Tables Vol C Tables 4.2.6.8 and 6.1.1.4'
H H 0 0 'International Tables Vol C Tables 4.2.6.8 and 6.1.1.4'
O O 0.0106 0.006 'International Tables Vol C Tables 4.2.6.8 and 6.1.1.4'
P P 0.1023 0.0942 'International Tables Vol C Tables 4.2.6.8 and 6.1.1.4'
Cl Cl 0.1484 0.1585 'International Tables Vol C Tables 4.2.6.8 and 6.1.1.4'
Ru Ru -1.2594 0.8363 'International Tables Vol C Tables 4.2.6.8 and 6.1.1.4'

loop_
_geom_angle_atom_site_label_1
_geom_angle_atom_site_label_2
_geom_angle_atom_site_label_3
_geom_angle
C2 C1 C6 119.3(6)
C2 C1 P1 119.8(5)
C6 C1 P1 121.0(5)
C1 C2 H2 119.6
C1 C2 C3 120.7(7)
C3 C2 H2 119.6
C2 C3 H3 120.0
C4 C3 C2 119.9(8)
C4 C3 H3 120.0
C3 C4 H4 119.6
C3 C4 C5 120.7(8)
C5 C4 H4 119.6
C4 C5 H5 119.6
C4 C5 C6 120.8(7)
C6 C5 H5 119.6
C1 C6 C5 118.5(7)
C1 C6 H6 120.7
C5 C6 H6 120.7
C8 C7 H7 107.8
C8 C7 P1 109.2(5)
C12 C7 H7 107.8
C12 C7 C8 109.2(6)
C12 C7 P1 114.8(5)
P1 C7 H7 107.8
C7 C8 H8A 109.3
C7 C8 H8B 109.3
H8A C8 H8B 108.0
C9 C8 C7 111.5(8)
C9 C8 H8A 109.3
C9 C8 H8B 109.3
C8 C9 H9A 109.3
C8 C9 H9B 109.3
H9A C9 H9B 108.0
C10 C9 C8 111.6(8)
C10 C9 H9A 109.3
C10 C9 H9B 109.3
C9 C10 H10A 109.5
C9 C10 H10B 109.5
C9 C10 C11 110.7(8)
H10A C10 H10B 108.1
C11 C10 H10A 109.5
C11 C10 H10B 109.5
C10 C11 H11A 109.5
C10 C11 H11B 109.5
C10 C11 C12 110.7(8)
H11A C11 H11B 108.1
C12 C11 H11A 109.5
C12 C11 H11B 109.5
C7 C12 C11 112.8(7)
C7 C12 H12A 109.0
C7 C12 H12B 109.0
C11 C12 H12A 109.0
C11 C12 H12B 109.0
H12A C12 H12B 107.8
O3 C13 Ru1 179.6(6)
O4 C14 Ru1 178.0(6)
C16 C15 C20 119.2(8)
C16 C15 P2 122.8(7)
C20 C15 P2 117.9(6)
C15 C16 H16 118.7
C15 C16 C17 122.7(10)
C17 C16 H16 118.7
C16 C17 H17 121.1
C18 C17 C16 117.8(10)
C18 C17 H17 121.1
C17 C18 H18 119.2
C19 C18 C17 121.7(10)
C19 C18 H18 119.2
C18 C19 H19 119.6
C18 C19 C20 120.9(9)
C20 C19 H19 119.6
C15 C20 C19 117.7(8)
C15 C20 H20 121.2
C19 C20 H20 121.2
C22 C21 H21 98.2
C22 C21 H21A 107.0
C22 C21 C29 106.9(8)
C22 C21 P2 119.8(5)
C26 C21 H21 98.2
C26 C21 C22 111.1(10)
C26 C21 P2 123.1(8)
C29 C21 H21A 107.0
C29 C21 P2 108.6(7)
P2 C21 H21 98.2
P2 C21 H21A 107.0
C21 C22 H22A 108.3
C21 C22 H22B 108.3
C21 C22 C23 115.9(8)
H22A C22 H22B 107.4
C23 C22 H22A 108.3
C23 C22 H22B 108.3
C22 C23 H23C 109.2
C22 C23 H23D 109.2
C22 C23 H23A 105.7
C22 C23 H23B 105.7
H23C C23 H23D 107.9
H23A C23 H23B 106.1
C27 C23 C22 112.1(14)
C27 C23 H23C 109.2
C27 C23 H23D 109.2
C24 C23 C22 126.6(14)
C24 C23 H23A 105.7
C24 C23 H23B 105.7
C23 C27 H27A 107.6
C23 C27 H27B 107.6
C23 C27 C28 118.7(17)
H27A C27 H27B 107.1
C28 C27 H27A 107.6
C28 C27 H27B 107.6
H25A C25 H25B 106.9
C26 C25 H25A 107.4
C26 C25 H25B 107.4
C24 C25 H25A 107.4
C24 C25 H25B 107.4
C24 C25 C26 119.8(17)
C21 C26 C25 123.1(14)
C21 C26 H26A 106.6
C21 C26 H26B 106.6
C25 C26 H26A 106.6
C25 C26 H26B 106.6
H26A C26 H26B 106.5
C27 C28 H28A 108.9
C27 C28 H28B 108.9
C27 C28 C29 113.3(16)
H28A C28 H28B 107.7
C29 C28 H28A 108.9
C29 C28 H28B 108.9
C21 C29 H29A 110.2
C21 C29 H29B 110.2
C28 C29 C21 107.6(13)
C28 C29 H29A 110.2
C28 C29 H29B 110.2
H29A C29 H29B 108.5
P1 O1 H1 109.5
P2 O2 H2A 109.5
C1 P1 C7 106.3(3)
C1 P1 Ru1 116.1(2)
C7 P1 Ru1 116.4(2)
O1 P1 C1 101.9(3)
O1 P1 C7 103.6(3)
O1 P1 Ru1 110.79(18)
C15 P2 C21 106.6(3)
C15 P2 Ru1 115.9(2)
C21 P2 Ru1 117.9(3)
O2 P2 C15 103.4(3)
O2 P2 C21 101.8(3)
O2 P2 Ru1 109.5(2)
C13 Ru1 C14 92.6(2)
C13 Ru1 P1 95.2(2)
C13 Ru1 P2 92.1(2)
C13 Ru1 Cl1 92.33(18)
C13 Ru1 Cl2 179.5(2)
C14 Ru1 P1 93.1(2)
C14 Ru1 P2 92.8(2)
C14 Ru1 Cl1 175.01(18)
C14 Ru1 Cl2 87.02(18)
P1 Ru1 P2 170.32(6)
P1 Ru1 Cl1 85.86(6)
P1 Ru1 Cl2 85.17(6)
P2 Ru1 Cl1 87.61(6)
P2 Ru1 Cl2 87.48(6)
Cl2 Ru1 Cl1 88.03(6)
C23 C24 C25 117(2)
C23 C24 H24A 108.1
C23 C24 H24B 108.1
C25 C24 H24A 108.1
C25 C24 H24B 108.1
H24A C24 H24B 107.3

loop_
_geom_bond_atom_site_label_1
_geom_bond_atom_site_label_2
_geom_bond_distance
C1 C2 1.380(8)
C1 C6 1.391(8)
C1 P1 1.807(6)
C2 H2 0.9300
C2 C3 1.389(9)
C3 H3 0.9300
C3 C4 1.355(11)
C4 H4 0.9300
C4 C5 1.354(11)
C5 H5 0.9300
C5 C6 1.410(10)
C6 H6 0.9300
C7 H7 0.9800
C7 C8 1.541(9)
C7 C12 1.499(10)
C7 P1 1.831(7)
C8 H8A 0.9700
C8 H8B 0.9700
C8 C9 1.511(12)
C9 H9A 0.9700
C9 H9B 0.9700
C9 C10 1.488(13)
C10 H10A 0.9700
C10 H10B 0.9700
C10 C11 1.509(13)
C11 H11A 0.9700
C11 H11B 0.9700
C11 C12 1.517(10)
C12 H12A 0.9700
C12 H12B 0.9700
C13 O3 1.141(7)
C13 Ru1 1.856(6)
C14 O4 1.136(7)
C14 Ru1 1.863(7)
C15 C16 1.321(12)
C15 C20 1.439(10)
C15 P2 1.822(8)
C16 H16 0.9300
C16 C17 1.420(13)
C17 H17 0.9300
C17 C18 1.406(14)
C18 H18 0.9300
C18 C19 1.309(13)
C19 H19 0.9300
C19 C20 1.448(10)
C20 H20 0.9300
C21 H21 0.9800
C21 H21A 0.9800
C21 C22 1.403(9)
C21 C26 1.351(15)
C21 C29 1.648(17)
C21 P2 1.822(7)
C22 H22A 0.9700
C22 H22B 0.9700
C22 C23 1.463(12)
C23 H23C 0.9700
C23 H23D 0.9700
C23 H23A 0.9700
C23 H23B 0.9700
C23 C27 1.36(2)
C23 C24 1.20(2)
C27 H27A 0.9700
C27 H27B 0.9700
C27 C28 1.46(3)
C25 H25A 0.9700
C25 H25B 0.9700
C25 C26 1.42(2)
C25 C24 1.32(2)
C26 H26A 0.9700
C26 H26B 0.9700
C28 H28A 0.9700
C28 H28B 0.9700
C28 C29 1.469(19)
C29 H29A 0.9700
C29 H29B 0.9700
O1 H1 0.8200
O1 P1 1.606(4)
O2 H2A 0.8200
O2 P2 1.603(4)
P1 Ru1 2.3918(18)
P2 Ru1 2.3940(19)
Cl1 Ru1 2.4306(16)
Cl2 Ru1 2.4274(16)
C24 H24A 0.9700
C24 H24B 0.9700
